data_4302565
loop_
_publ_author_name
'Bennett P. Greenwood'
'Scott I. Forman'
'Gerard T. Rowe'
'Chun-Hsing Chen'
'Bruce M. Foxman'
'Christine M. Thomas'

_publ_section_title
;
Multielectron Redox Activity Facilitated by Metal-Metal Interactions in
Early/Late Heterobimetallics: Co/Zr Complexes Supported by Phosphinoamide
Ligands
;
_journal_name_full 'Inorganic Chemistry'
_journal_page_first 6251
_journal_page_last 6260
_journal_paper_doi 10.1021/ic900552b
_journal_volume 48
_journal_year 2009
_chemical_formula_moiety 'C27 H63 Cl1 Co1 I1 N3 P3 Zr1'
_chemical_formula_sum 'C27 H63 Cl Co I N3 P3 Zr'
_chemical_formula_weight 835.25
_space_group_IT_number 62
_symmetry_cell_setting orthorhombic
_symmetry_space_group_name_Hall '-P 2ac 2n'
_symmetry_space_group_name_H-M 'P n m a'
_atom_sites_solution_hydrogens geom
_atom_sites_solution_primary direct
_audit_creation_date 09-02-03
_audit_creation_method CRYSTALS_ver_12.86
_cell_angle_alpha 90
_cell_angle_beta 90
_cell_angle_gamma 90
_cell_formula_units_Z 4
_cell_length_a 15.1913(8)
_cell_length_b 18.1727(10)
_cell_length_c 13.4668(7)
_cell_measurement_reflns_used 9700
_cell_measurement_temperature 120
_cell_measurement_theta_max 30
_cell_measurement_theta_min 3
_cell_volume 3717.7(3)
_computing_cell_refinement 'Apex2 (Bruker AXS, 2006)'
_computing_data_collection 'Apex2 (Bruker AXS, 2006)'
_computing_data_reduction 'Apex2 (Bruker AXS, 2006)'
_computing_molecular_graphics 'CAMERON (Watkin et al., 1996)'
_computing_publication_material 'CRYSTALS (Betteridge et al., 2003)'
_computing_structure_refinement 'CRYSTALS (Betteridge et al., 2003)'
_computing_structure_solution 'SIR92 (Altomare et al., 1994)'
_diffrn_ambient_temperature 120
_diffrn_measured_fraction_theta_full 1.000
_diffrn_measured_fraction_theta_max 1.000
_diffrn_measurement_device 'Bruker Kappa Apex2'
_diffrn_measurement_device_type Area
_diffrn_measurement_method '\f & \w scans'
_diffrn_radiation_monochromator graphite
_diffrn_radiation_type 'Mo K\a'
_diffrn_radiation_wavelength 0.71073
_diffrn_reflns_av_R_equivalents 0.000
_diffrn_reflns_limit_h_max 21
_diffrn_reflns_limit_h_min -21
_diffrn_reflns_limit_k_max 25
_diffrn_reflns_limit_k_min -25
_diffrn_reflns_limit_l_max 19
_diffrn_reflns_limit_l_min -19
_diffrn_reflns_number 136211
_diffrn_reflns_theta_full 30.111
_diffrn_reflns_theta_max 30.111
_diffrn_reflns_theta_min 1.882
_diffrn_standards_number 0
_exptl_absorpt_coefficient_mu 1.778
_exptl_absorpt_correction_T_max 0.68
_exptl_absorpt_correction_T_min 0.60
_exptl_absorpt_correction_type multi-scan
_exptl_absorpt_process_details 'DENZO/SCALEPACK (Otwinowski & Minor, 1997)'
_exptl_crystal_colour green
_exptl_crystal_density_diffrn 1.492
_exptl_crystal_density_method 'not measured'
_exptl_crystal_description plate
_exptl_crystal_F_000 1712
_exptl_crystal_size_max 0.48
_exptl_crystal_size_mid 0.28
_exptl_crystal_size_min 0.22
_refine_diff_density_max 0.75
_refine_diff_density_min -0.80
_refine_ls_extinction_coef 41(4)
_refine_ls_extinction_method 'Larson (1970), Equation 22'
_refine_ls_goodness_of_fit_ref 1.0000
_refine_ls_hydrogen_treatment constr
_refine_ls_matrix_type full
_refine_ls_number_parameters 293
_refine_ls_number_reflns 5630
_refine_ls_number_restraints 0
_refine_ls_R_factor_all 0.0310
_refine_ls_R_factor_gt 0.0300
_refine_ls_shift/su_max 0.006555
_refine_ls_structure_factor_coef Fsqd
_refine_ls_weighting_details
;
 Method= Modified Sheldrick 
 w=1/[\s^2^(F^2^) + ( 0.02P)^2^ + 6.57P] 
 ,where P=(max(Fo^2^,0) + 2Fc^2^)/3 
;
_refine_ls_weighting_scheme calc
_refine_ls_wR_factor_all 0.0648
_refine_ls_wR_factor_gt 0.0620
_refine_ls_wR_factor_ref 0.0648
_reflns_limit_h_max 21
_reflns_limit_h_min 0
_reflns_limit_k_max 25
_reflns_limit_k_min 0
_reflns_limit_l_max 18
_reflns_limit_l_min 0
_reflns_number_gt 5479
_reflns_number_total 5630
_reflns_threshold_expression I>2.0\s(I)
_oxford_diffrn_Wilson_B_factor 1.97
_oxford_diffrn_Wilson_scale 286.05
_oxford_refine_ls_r_factor_ref 0.0310
_oxford_refine_ls_scale 0.066777(8)
_oxford_reflns_number_all 5630
_oxford_reflns_threshold_expression_ref I>-10.0\s(I)
_oxford_structure_analysis_title 'BG_1_28_0ma in Pnma'
_cod_data_source_file ic900552b_si_002_3.cif
_cod_data_source_block 6
_cod_original_sg_symbol_H-M 'P n m a '
_cod_original_formula_sum 'C27 H63 Cl1 Co1 I1 N3 P3 Zr1'
_cod_database_code 4302565

loop_
_symmetry_equiv_pos_as_xyz
x,y,z
-x,-y,-z
x+1/2,y,-z+1/2
-x+1/2,-y,z+1/2
x,-y+1/2,z
-x,y+1/2,-z
-x+1/2,y+1/2,z+1/2
x+1/2,-y+1/2,-z+1/2

loop_
_atom_site_label
_atom_site_type_symbol
_atom_site_fract_x
_atom_site_fract_y
_atom_site_fract_z
_atom_site_U_iso_or_equiv
_atom_site_occupancy
_atom_site_adp_type
_atom_site_refinement_flags_posn
_atom_site_refinement_flags_adp
_atom_site_refinement_flags_occupancy
_atom_site_disorder_assembly
_atom_site_disorder_group
_oxford_atom_site_special_shape
_atom_site_attached_hydrogens
I1 I 0.056891(14) 0.75897(8) 0.281956(18) 0.0260 0.5000 Uani . . . . . . .
Zr1 Zr 0.297353(19) 0.73956(5) 0.55337(2) 0.0176 0.5000 Uani . . . . . . .
Co1 Co 0.17771(2) 0.7500 0.41282(2) 0.0156 1.0000 Uani S T . . . . .
Cl1 Cl 0.40534(7) 0.72583(8) 0.68730(8) 0.0506 0.5000 Uani . . . . . . .
P2 P 0.11147(4) 0.7500 0.56984(5) 0.0264 1.0000 Uani S T . . . . .
P10 P 0.2735(6) 0.6496(6) 0.4070(5) 0.0168 0.5000 Uani . . . . . . .
P11 P 0.2664(6) 0.6442(5) 0.3890(5) 0.0188 0.5000 Uani . . . . . . .
N2 N 0.19124(18) 0.73734(19) 0.6542(2) 0.0173 0.5000 Uani . . . . . . .
N10 N 0.3429(7) 0.8417(5) 0.5027(6) 0.0193 0.5000 Uani . . . . . . .
N11 N 0.3421(7) 0.6440(5) 0.4785(6) 0.0198 0.5000 Uani . . . . . . .
C100 C 0.3192(5) 0.6462(5) 0.2655(5) 0.0193 0.5000 Uani . . . 1 1 . .
C101 C 0.2527(3) 0.6352(3) 0.1816(4) 0.0348 0.5000 Uani . . . 1 1 . .
C102 C 0.39680(17) 0.58582(18) 0.2609(3) 0.0580 1.0000 Uani . . . . . . .
C103 C 0.3401(5) 0.6460(5) 0.2900(5) 0.0210 0.5000 Uani . . . 1 2 . .
C104 C 0.2883(3) 0.6648(3) 0.1947(3) 0.0289 0.5000 Uani . . . 1 2 . .
C200 C 0.20621(14) 0.55994(12) 0.4084(2) 0.0386 1.0000 Uani . . . . . . .
C201 C 0.1125(3) 0.5585(3) 0.3508(5) 0.0462 0.5000 Uani . . . 1 1 . .
C202 C 0.2504(3) 0.4848(2) 0.3691(6) 0.0572 0.5000 Uani . . . 1 1 . .
C203 C 0.2551(4) 0.4979(3) 0.4618(5) 0.0459 0.5000 Uani . . . 1 2 . .
C204 C 0.1629(3) 0.5422(3) 0.3184(4) 0.0362 0.5000 Uani . . . 1 2 . .
C300 C 0.4102(5) 0.9126(4) 0.4936(5) 0.0315 0.5000 Uani . . . 1 1 . .
C301 C 0.50439(16) 0.8655(2) 0.4994(3) 0.0656 1.0000 Uani . . . 1 . . .
C302 C 0.3912(5) 0.9559(4) 0.5881(5) 0.0589 0.5000 Uani . . . 1 1 . .
C303 C 0.4194(5) 0.6073(4) 0.5244(5) 0.0302 0.5000 Uani . . . 1 2 . .
C304 C 0.4154(4) 0.5815(4) 0.6327(5) 0.0524 0.5000 Uani . . . 1 2 . .
C400 C 0.03621(16) 0.67190(18) 0.60151(19) 0.0466 1.0000 Uani . . . . . . .
C401 C 0.0688(5) 0.6012(5) 0.5996(6) 0.0634 0.5000 Uani . . . 1 2 . .
C402 C -0.0543(3) 0.6811(3) 0.5458(4) 0.0478 0.5000 Uani . . . 1 2 . .
C403 C 0.0908(4) 0.6052(4) 0.6465(4) 0.0431 0.5000 Uani . . . 1 1 . .
C404 C -0.0115(3) 0.6371(3) 0.5076(4) 0.0387 0.5000 Uani . . . 1 1 . .
C500 C 0.1737(3) 0.7336(2) 0.7631(3) 0.0270 0.5000 Uani . . . . . . .
C501 C 0.2031(8) 0.6625(4) 0.8062(4) 0.0910 0.5000 Uani . . . . . . .
C502 C 0.2182(5) 0.7953(4) 0.8184(4) 0.0574 0.5000 Uani . . . . . . .
H1001 H 0.3458 0.6929 0.2550 0.0216 0.5000 Uiso R . . . . . .
H1011 H 0.2276 0.5875 0.1868 0.0400 0.5000 Uiso R . . 1 1 . .
H1012 H 0.2819 0.6398 0.1195 0.0400 0.5000 Uiso R . . 1 1 . .
H1013 H 0.2074 0.6711 0.1860 0.0400 0.5000 Uiso R . . 1 1 . .
H1021 H 0.4375 0.5935 0.3135 0.0696 0.5000 Uiso R . . . . . .
H1022 H 0.4264 0.5903 0.1990 0.0696 0.5000 Uiso R . . . . . .
H1023 H 0.3720 0.5380 0.2663 0.0696 0.5000 Uiso R . . . . . .
H1024 H 0.4318 0.5724 0.3165 0.0696 0.5000 Uiso R . . . . . .
H1025 H 0.4340 0.5998 0.2074 0.0696 0.5000 Uiso R . . . . . .
H1026 H 0.3616 0.5451 0.2413 0.0696 0.5000 Uiso R . . . . . .
H1031 H 0.3789 0.6864 0.2990 0.0261 0.5000 Uiso R . . . . . .
H1041 H 0.2442 0.7004 0.2083 0.0359 0.5000 Uiso R . . 1 2 . .
H1042 H 0.3314 0.6855 0.1520 0.0359 0.5000 Uiso R . . 1 2 . .
H1043 H 0.2623 0.6233 0.1634 0.0359 0.5000 Uiso R . . 1 2 . .
H2001 H 0.1882 0.5608 0.4760 0.0464 0.5000 Uiso R . . . . . .
H2002 H 0.1595 0.5719 0.4525 0.0464 0.5000 Uiso R . . . . . .
H2011 H 0.0847 0.5123 0.3609 0.0663 0.5000 Uiso R . . 1 1 . .
H2012 H 0.0754 0.5967 0.3746 0.0663 0.5000 Uiso R . . 1 1 . .
H2013 H 0.1231 0.5655 0.2819 0.0663 0.5000 Uiso R . . 1 1 . .
H2021 H 0.2117 0.4444 0.3792 0.0848 0.5000 Uiso R . . 1 1 . .
H2022 H 0.3049 0.4753 0.4013 0.0848 0.5000 Uiso R . . 1 1 . .
H2023 H 0.2602 0.4913 0.3000 0.0848 0.5000 Uiso R . . 1 1 . .
H2031 H 0.2186 0.4556 0.4648 0.0501 0.5000 Uiso R . . 1 2 . .
H2032 H 0.2702 0.5129 0.5272 0.0501 0.5000 Uiso R . . 1 2 . .
H2033 H 0.3072 0.4866 0.4258 0.0501 0.5000 Uiso R . . 1 2 . .
H2041 H 0.1305 0.4978 0.3254 0.0483 0.5000 Uiso R . . 1 2 . .
H2042 H 0.1240 0.5811 0.3013 0.0483 0.5000 Uiso R . . 1 2 . .
H2043 H 0.2057 0.5365 0.2675 0.0483 0.5000 Uiso R . . 1 2 . .
H3001 H 0.4111 0.9451 0.4384 0.0424 0.5000 Uiso R . . 1 1 . .
H3011 H 0.5053 0.8504 0.4319 0.0787 0.5000 Uiso R . . . . . .
H3012 H 0.5169 0.8246 0.5409 0.0787 0.5000 Uiso R . . . . . .
H3013 H 0.5475 0.9026 0.5096 0.0787 0.5000 Uiso R . . . . . .
H3014 H 0.5047 0.6501 0.4321 0.0789 0.5000 Uiso R . . 1 . . .
H3015 H 0.5185 0.6750 0.5411 0.0789 0.5000 Uiso R . . 1 . . .
H3016 H 0.5467 0.5966 0.5084 0.0789 0.5000 Uiso R . . 1 . . .
H3021 H 0.3379 0.9829 0.5815 0.0686 0.5000 Uiso R . . 1 1 . .
H3022 H 0.3859 0.9219 0.6413 0.0686 0.5000 Uiso R . . 1 1 . .
H3023 H 0.4383 0.9889 0.6014 0.0686 0.5000 Uiso R . . 1 1 . .
H3031 H 0.4104 0.5649 0.4845 0.0331 0.5000 Uiso R . . 1 2 . .
H3041 H 0.3581 0.5629 0.6458 0.0634 0.5000 Uiso R . . 1 2 . .
H3042 H 0.4270 0.6220 0.6754 0.0634 0.5000 Uiso R . . 1 2 . .
H3043 H 0.4577 0.5439 0.6440 0.0634 0.5000 Uiso R . . 1 2 . .
H4001 H 0.0220 0.6799 0.6694 0.0554 0.5000 Uiso R . . . . . .
H4002 H -0.0065 0.6879 0.6483 0.0554 0.5000 Uiso R . . . . . .
H4011 H 0.1229 0.6000 0.6350 0.0735 0.5000 Uiso R . . 1 2 . .
H4012 H 0.0279 0.5688 0.6303 0.0735 0.5000 Uiso R . . 1 2 . .
H4013 H 0.0784 0.5862 0.5329 0.0735 0.5000 Uiso R . . 1 2 . .
H4021 H -0.0729 0.7309 0.5500 0.0577 0.5000 Uiso R . . 1 2 . .
H4022 H -0.0972 0.6501 0.5758 0.0577 0.5000 Uiso R . . 1 2 . .
H4023 H -0.0473 0.6677 0.4781 0.0577 0.5000 Uiso R . . 1 2 . .
H4031 H 0.1219 0.6214 0.7038 0.0516 0.5000 Uiso R . . 1 1 . .
H4032 H 0.0517 0.5667 0.6643 0.0516 0.5000 Uiso R . . 1 1 . .
H4033 H 0.1315 0.5878 0.5984 0.0516 0.5000 Uiso R . . 1 1 . .
H4041 H -0.0460 0.6738 0.4758 0.0461 0.5000 Uiso R . . 1 1 . .
H4042 H -0.0484 0.5978 0.5284 0.0461 0.5000 Uiso R . . 1 1 . .
H4043 H 0.0315 0.6190 0.4625 0.0461 0.5000 Uiso R . . 1 1 . .
H5001 H 0.1120 0.7379 0.7729 0.0307 0.5000 Uiso R . . . . . .
H5011 H 0.1754 0.6231 0.7719 0.1088 0.5000 Uiso R . . . . . .
H5012 H 0.1874 0.6607 0.8744 0.1088 0.5000 Uiso R . . . . . .
H5013 H 0.2652 0.6582 0.7998 0.1088 0.5000 Uiso R . . . . . .
H5021 H 0.2001 0.8412 0.7915 0.0691 0.5000 Uiso R . . . . . .
H5022 H 0.2025 0.7931 0.8866 0.0691 0.5000 Uiso R . . . . . .
H5023 H 0.2803 0.7906 0.8120 0.0691 0.5000 Uiso R . . . . . .

loop_
_atom_site_aniso_label
_atom_site_aniso_U_11
_atom_site_aniso_U_22
_atom_site_aniso_U_33
_atom_site_aniso_U_23
_atom_site_aniso_U_13
_atom_site_aniso_U_12
I1 0.01835(9) 0.0342(7) 0.02550(10) -0.00532(16) -0.00865(7) 0.00295(13)
Zr1 0.01274(11) 0.0237(6) 0.01637(12) 0.00227(14) -0.00194(9) 0.00179(13)
Co1 0.01135(14) 0.01954(15) 0.01588(15) 0.0000 -0.00123(11) 0.0000
Cl1 0.0244(4) 0.1010(15) 0.0264(4) 0.0092(5) -0.0118(4) 0.0087(5)
P2 0.0137(3) 0.0475(5) 0.0179(3) 0.0000 0.0014(2) 0.0000
P10 0.0154(12) 0.0192(13) 0.0158(17) 0.0022(12) 0.0004(11) 0.0003(9)
P11 0.0152(14) 0.0186(13) 0.023(2) 0.0033(16) 0.0022(15) 0.0020(9)
N2 0.0183(11) 0.017(3) 0.0170(11) -0.0004(10) 0.0005(9) -0.0001(10)
N10 0.0162(17) 0.021(3) 0.020(3) 0.000(2) -0.004(2) -0.002(2)
N11 0.0168(19) 0.019(3) 0.024(4) 0.002(2) 0.001(3) 0.005(2)
C100 0.020(3) 0.0171(19) 0.021(4) -0.003(2) 0.002(2) -0.001(2)
C101 0.028(2) 0.039(3) 0.037(2) -0.019(2) 0.0029(19) -0.001(2)
C102 0.0294(12) 0.071(2) 0.074(2) -0.0344(17) 0.0064(13) 0.0142(13)
C103 0.021(3) 0.024(2) 0.018(3) -0.002(2) -0.0013(19) 0.002(2)
C104 0.028(2) 0.034(2) 0.025(2) -0.0037(18) 0.0076(17) -0.0006(19)
C200 0.0250(10) 0.0267(10) 0.0640(16) 0.0155(11) 0.0123(10) -0.0007(8)
C201 0.022(2) 0.027(2) 0.089(4) -0.004(3) 0.007(2) -0.0052(17)
C202 0.031(2) 0.016(2) 0.124(6) 0.008(3) 0.019(3) -0.0021(18)
C203 0.044(3) 0.029(2) 0.065(4) 0.020(2) -0.006(3) -0.010(2)
C204 0.036(2) 0.027(2) 0.046(3) -0.002(2) -0.003(2) -0.0118(19)
C300 0.021(3) 0.038(4) 0.036(4) -0.016(3) 0.003(2) -0.011(2)
C301 0.0178(10) 0.119(3) 0.0598(17) -0.022(2) -0.0017(11) -0.0163(14)
C302 0.057(4) 0.058(4) 0.062(4) -0.039(3) 0.017(3) -0.036(3)
C303 0.023(2) 0.033(3) 0.035(4) 0.010(2) -0.009(2) 0.004(2)
C304 0.041(3) 0.068(4) 0.048(3) 0.035(3) -0.012(3) 0.005(3)
C400 0.0297(11) 0.076(2) 0.0343(12) 0.0179(13) 0.0040(9) -0.0130(12)
C401 0.036(3) 0.088(6) 0.066(5) 0.010(5) 0.018(3) -0.008(4)
C402 0.026(2) 0.062(3) 0.055(3) -0.012(3) 0.015(2) -0.009(2)
C403 0.037(3) 0.056(3) 0.037(3) 0.009(3) 0.004(2) 0.006(3)
C404 0.030(2) 0.043(3) 0.043(3) 0.014(2) -0.0023(19) -0.014(2)
C500 0.0264(16) 0.037(4) 0.0178(14) -0.0052(14) 0.0029(12) -0.0063(14)
C501 0.221(12) 0.032(3) 0.020(2) 0.008(2) -0.004(4) -0.004(5)
C502 0.109(6) 0.038(3) 0.024(2) -0.009(2) -0.009(3) -0.008(3)

loop_
_atom_type_symbol
_atom_type_scat_dispersion_real
_atom_type_scat_dispersion_imag
_atom_type_scat_Cromer_Mann_a1
_atom_type_scat_Cromer_Mann_b1
_atom_type_scat_Cromer_Mann_a2
_atom_type_scat_Cromer_Mann_b2
_atom_type_scat_Cromer_Mann_a3
_atom_type_scat_Cromer_Mann_b3
_atom_type_scat_Cromer_Mann_a4
_atom_type_scat_Cromer_Mann_b4
_atom_type_scat_Cromer_Mann_c
_atom_type_scat_source
C 0.0033 0.0016 2.3100 20.8439 1.0200 10.2075 1.5886 0.5687 0.8650 51.6512 0.2156 'International Tables Vol C 4.2.6.8 and 6.1.1.4'
H 0.0000 0.0000 0.4930 10.5109 0.3229 26.1257 0.1402 3.1424 0.0408 57.7998 0.0030 'International Tables Vol C 4.2.6.8 and 6.1.1.4'
N 0.0061 0.0033 12.2126 0.0057 3.1322 9.8933 2.0125 28.9975 1.1663 0.5826 -11.5290 'International Tables Vol C 4.2.6.8 and 6.1.1.4'
P 0.1023 0.0942 6.4345 1.9067 4.1791 27.1570 1.7800 0.5260 1.4908 68.1645 1.1149 'International Tables Vol C 4.2.6.8 and 6.1.1.4'
Cl 0.1484 0.1585 11.4604 0.0104 7.1964 1.1662 6.2556 18.5194 1.6455 47.7784 -9.5574 'International Tables Vol C 4.2.6.8 and 6.1.1.4'
Co 0.3494 0.9721 12.2841 4.2791 7.3409 0.2784 4.0034 13.5359 2.3488 71.1692 1.0118 'International Tables Vol C 4.2.6.8 and 6.1.1.4'
Zr -2.9673 0.5597 17.8765 1.2762 10.9480 11.9160 5.4173 0.1176 3.6572 87.6627 2.0693 'International Tables Vol C 4.2.6.8 and 6.1.1.4'
I -0.4742 1.8119 20.1472 4.3470 18.9949 0.3814 7.5138 27.7660 2.2735 66.8776 4.0712 'International Tables Vol C 4.2.6.8 and 6.1.1.4'

loop_
_geom_angle_atom_site_label_1
_geom_angle_site_symmetry_1
_geom_angle_atom_site_label_2
_geom_angle_site_symmetry_2
_geom_angle_atom_site_label_3
_geom_angle_site_symmetry_3
_geom_angle
_geom_angle_publ_flag
P10 5_565 Zr1 . Cl1 . 131.92(19) yes
P10 5_565 Zr1 . P2 . 83.1(2) yes
P10 5_565 Zr1 . P10 . 84.3(4) yes
P10 5_565 Zr1 . P11 . 82.57(3) yes
P10 5_565 Zr1 . N2 . 111.3(2) yes
N11 5_565 Zr1 . N11 . 115.1(5) yes
P10 5_565 Zr1 . N11 . 107.0(3) yes
N2 5_565 Zr1 . N11 . 134.5(3) yes
Co1 . Zr1 . Cl1 . 177.70(5) yes
Cl1 . Zr1 . P2 . 127.96(3) yes
Cl1 . Zr1 . P10 . 126.2(2) yes
P2 . Zr1 . P10 . 87.8(2) yes
Cl1 . Zr1 . P11 . 128.3(2) yes
P2 . Zr1 . P11 . 86.41(19) yes
Co1 . Zr1 . N2 . 86.37(8) yes
Cl1 . Zr1 . N2 . 92.04(8) yes
P10 . Zr1 . N2 . 111.8(2) yes
Co1 . Zr1 . N10 . 86.0(3) yes
Cl1 . Zr1 . N10 . 96.2(3) yes
P2 . Zr1 . N10 . 107.1(3) yes
P10 . Zr1 . N10 . 111.0(3) yes
Co1 . Zr1 . N11 . 86.5(3) yes
Cl1 . Zr1 . N11 . 93.0(3) yes
P2 . Zr1 . N11 . 114.3(3) yes
P11 . Zr1 . N2 . 111.3(2) yes
P11 . Zr1 . N10 . 109.9(3) yes
N2 . Zr1 . N10 . 118.6(3) yes
N2 . Zr1 . N11 . 122.4(3) yes
N10 . Zr1 . N11 . 117.72(12) yes
I1 . Co1 . Zr1 . 177.630(18) yes
P11 5_565 Co1 . P2 . 111.5(2) yes
I1 . Co1 . P2 . 108.34(2) yes
P10 5_565 Co1 . P10 . 102.7(5) yes
I1 . Co1 . P10 . 118.38(13) yes
P11 5_565 Co1 . P11 . 108.4(5) yes
I1 . Co1 . P11 . 111.57(13) yes
P2 . Co1 . P10 . 107.4(2) yes
P2 . Co1 . P11 . 111.5(2) yes
Co1 . P2 . N2 5_565 107.54(10) yes
Co1 . P2 . N2 . 107.54(10) yes
C400 5_565 P2 . C400 . 98.6(2) yes
Zr1 . P2 . C400 . 125.08(10) yes
Co1 . P2 . C400 . 117.92(9) yes
N2 . P2 . C400 . 100.54(14) yes
Co1 . P10 . N10 5_565 107.1(5) yes
Zr1 . P10 . C200 . 127.0(4) yes
Co1 . P10 . C200 . 109.3(4) yes
N10 5_565 P10 . C200 . 114.0(6) yes
Co1 . P10 . N10 5_565 107.1(5) yes
Zr1 . P10 . C103 . 126.0(5) yes
Co1 . P10 . C103 . 113.1(5) yes
N10 5_565 P10 . C103 . 108.1(6) yes
Zr1 . P10 . C200 . 127.0(4) yes
Co1 . P10 . C200 . 109.3(4) yes
N10 5_565 P10 . C200 . 114.0(6) yes
C103 . P10 . C200 . 105.4(4) yes
Co1 . P11 . N11 . 107.3(4) yes
Zr1 . P11 . C100 . 128.0(5) yes
Co1 . P11 . C100 . 110.7(5) yes
N11 . P11 . C100 . 110.6(6) yes
N10 5_565 P11 . C200 . 107.5(6) yes
Zr1 . P11 . C200 . 119.1(4) yes
Co1 . P11 . C200 . 112.4(5) yes
N11 . P11 . C200 . 104.0(6) yes
C100 . P11 . C200 . 111.6(4) yes
Co1 . P11 . N11 . 107.3(4) yes
Zr1 . P11 . C200 . 119.1(4) yes
Co1 . P11 . C200 . 112.4(5) yes
N11 . P11 . C200 . 104.0(6) yes
C103 . P11 . C200 . 116.9(5) yes
P2 . N2 . Zr1 . 96.49(13) yes
P2 . N2 . C500 . 122.9(2) yes
Zr1 . N2 . C500 . 140.4(2) yes
P10 5_565 N10 . Zr1 . 97.2(6) yes
C300 5_565 N11 . P11 . 125.9(6) yes
C300 5_565 N11 . Zr1 . 137.0(6) yes
P11 . N11 . Zr1 . 96.9(6) yes
Zr1 . N11 . P10 . 91.6(6) yes
P11 . N11 . Zr1 . 96.9(6) yes
Zr1 . N11 . P10 . 91.6(6) yes
P11 . C100 . C101 . 112.1(5) yes
P10 . C100 . C101 . 118.1(5) yes
P11 . C100 . C102 . 109.8(5) yes
P10 . C100 . C102 . 107.9(5) yes
C101 . C100 . C102 . 111.4(5) yes
P10 . C100 . H1001 . 104.9 no
C101 . C100 . H1001 . 106.8 no
C102 . C100 . H1001 . 106.9 no
C100 . C101 . H1011 . 109.3 no
C100 . C101 . H1012 . 109.2 no
H1011 . C101 . H1012 . 109.5 no
C100 . C101 . H1013 . 110.0 no
H1011 . C101 . H1013 . 109.5 no
H1012 . C101 . H1013 . 109.5 no
C100 . C102 . H1021 . 110.3 no
C100 . C102 . H1022 . 108.8 no
H1021 . C102 . H1022 . 109.5 no
C100 . C102 . H1023 . 109.3 no
H1021 . C102 . H1023 . 109.5 no
H1022 . C102 . H1023 . 109.5 no
H1024 . C102 . H1025 . 109.5 no
H1024 . C102 . H1026 . 109.5 no
H1025 . C102 . H1026 . 109.5 no
C103 . C102 . H1024 . 108.2 no
C103 . C102 . H1025 . 110.9 no
H1024 . C102 . H1025 . 109.5 no
H1024 . C102 . H1026 . 109.5 no
H1025 . C102 . H1026 . 109.5 no
P10 . C103 . C102 . 125.2(6) yes
C102 . C103 . P11 . 125.2(7) yes
P10 . C103 . C104 . 114.6(5) yes
C102 . C103 . C104 . 104.2(5) yes
P11 . C103 . C104 . 108.2(5) yes
P10 . C103 . H1001 . 114.9 no
C102 . C103 . H1001 . 118.4 no
P11 . C103 . H1001 . 116.2 no
C102 . C103 . H1031 . 104.5 no
P11 . C103 . H1031 . 108.3 no
C104 . C103 . H1031 . 104.6 no
C103 . C104 . H1041 . 110.5 no
C103 . C104 . H1042 . 103.8 no
H1041 . C104 . H1042 . 109.5 no
C103 . C104 . H1043 . 113.9 no
H1001 . C104 . H1043 . 150.5 no
H1041 . C104 . H1043 . 109.5 no
H1042 . C104 . H1043 . 109.5 no
P10 . C200 . C201 . 118.3(3) yes
P11 . C200 . C201 . 112.9(3) yes
P10 . C200 . C202 . 119.6(4) yes
P11 . C200 . C202 . 117.4(4) yes
C201 . C200 . C202 . 101.2(3) yes
P10 . C200 . H2001 . 98.5 no
C201 . C200 . H2001 . 101.9 no
P11 . C200 . H2002 . 105.9 no
P10 . C200 . C203 . 111.8(4) yes
P11 . C200 . C203 . 116.6(4) yes
P10 . C200 . C204 . 115.5(3) yes
P11 . C200 . C204 . 107.7(3) yes
C203 . C200 . C204 . 117.4(4) yes
C203 . C200 . H2002 . 103.8 no
C204 . C200 . H2002 . 103.9 no
C200 . C201 . H2011 . 109.6 no
C200 . C201 . H2012 . 110.3 no
H2011 . C201 . H2012 . 109.5 no
C200 . C201 . H2013 . 108.5 no
H2011 . C201 . H2013 . 109.5 no
H2012 . C201 . H2013 . 109.5 no
C200 . C202 . H2021 . 110.5 no
C200 . C202 . H2022 . 111.4 no
H2021 . C202 . H2022 . 109.5 no
C200 . C202 . H2023 . 106.4 no
H2021 . C202 . H2023 . 109.5 no
H2022 . C202 . H2023 . 109.5 no
C200 . C203 . H2031 . 109.5 no
C200 . C203 . H2032 . 110.0 no
H2031 . C203 . H2032 . 109.5 no
C200 . C203 . H2033 . 108.9 no
H2031 . C203 . H2033 . 109.5 no
H2032 . C203 . H2033 . 109.5 no
C200 . C204 . H2041 . 110.4 no
C200 . C204 . H2042 . 109.1 no
H2041 . C204 . H2042 . 109.5 no
C200 . C204 . H2043 . 109.0 no
H2041 . C204 . H2043 . 109.5 no
H2042 . C204 . H2043 . 109.5 no
N11 5_565 C300 . C301 . 104.5(6) yes
N11 5_565 C300 . C302 . 110.1(6) yes
N11 5_565 C300 . H3001 . 109.7 no
C302 . C300 . H3001 . 109.6 no
H3015 5_565 C301 . H3014 5_565 109.4 no
H3015 5_565 C301 . H3016 5_565 109.5 no
H3014 5_565 C301 . H3016 5_565 109.5 no
H3011 . C301 . H3012 . 109.5 no
H3011 . C301 . H3013 . 109.5 no
H3012 . C301 . H3013 . 109.5 no
C300 . C301 . H3011 . 96.7 no
C300 . C301 . H3012 . 126.9 no
C300 . C301 . H3013 . 103.5 no
C303 5_565 C301 . H3011 . 109.9 no
C303 5_565 C301 . H3012 . 108.3 no
C303 5_565 C301 . H3013 . 110.2 no
C300 . C302 . H3021 . 110.5 no
C300 . C302 . H3022 . 108.0 no
H3021 . C302 . H3022 . 109.5 no
C300 . C302 . H3023 . 109.9 no
H3021 . C302 . H3023 . 109.5 no
H3022 . C302 . H3023 . 109.5 no
N10 5_565 C303 . C301 5_565 116.0(7) yes
N10 5_565 C303 . C304 . 109.9(6) yes
N10 5_565 C303 . H3031 . 106.1 no
C304 . C303 . H3031 . 106.5 no
C303 . C304 . H3041 . 108.8 no
C303 . C304 . H3042 . 109.4 no
H3041 . C304 . H3042 . 109.5 no
C303 . C304 . H3043 . 110.3 no
H3041 . C304 . H3043 . 109.5 no
H3042 . C304 . H3043 . 109.5 no
P2 . C400 . C403 . 110.3(3) yes
P2 . C400 . C404 . 113.5(2) yes
C403 . C400 . C404 . 103.8(4) yes
P2 . C400 . H4001 . 104.0 no
P2 . C400 . H4002 . 109.6 no
C403 . C400 . H4002 . 109.7 no
C404 . C400 . H4002 . 109.8 no
P2 . C400 . C401 . 118.9(3) yes
P2 . C400 . C402 . 110.2(3) yes
C401 . C400 . C402 . 113.8(5) yes
C401 . C400 . H4001 . 104.0 no
C402 . C400 . H4001 . 104.1 no
P2 . C400 . H4002 . 109.6 no
C400 . C401 . H4011 . 108.9 no
C400 . C401 . H4012 . 109.6 no
H4011 . C401 . H4012 . 109.5 no
C400 . C401 . H4013 . 109.9 no
H4011 . C401 . H4013 . 109.5 no
H4012 . C401 . H4013 . 109.5 no
C400 . C402 . H4021 . 109.4 no
C400 . C402 . H4022 . 109.5 no
H4021 . C402 . H4022 . 109.5 no
C400 . C402 . H4023 . 109.4 no
H4021 . C402 . H4023 . 109.5 no
H4022 . C402 . H4023 . 109.5 no
C400 . C403 . H4031 . 109.5 no
C400 . C403 . H4032 . 109.4 no
H4031 . C403 . H4032 . 109.5 no
C400 . C403 . H4033 . 109.5 no
H4031 . C403 . H4033 . 109.5 no
H4032 . C403 . H4033 . 109.5 no
C400 . C404 . H4041 . 109.4 no
C400 . C404 . H4042 . 109.5 no
H4041 . C404 . H4042 . 109.5 no
C400 . C404 . H4043 . 109.5 no
H4041 . C404 . H4043 . 109.5 no
H4042 . C404 . H4043 . 109.5 no
N2 . C500 . C501 . 111.7(4) yes
N2 . C500 . C502 . 111.8(4) yes
C501 . C500 . C502 . 108.7(5) yes
N2 . C500 . H5001 . 108.0 no
C501 . C500 . H5001 . 108.2 no
C502 . C500 . H5001 . 108.2 no
C500 . C501 . H5011 . 109.5 no
C500 . C501 . H5012 . 109.4 no
H5011 . C501 . H5012 . 109.5 no
C500 . C501 . H5013 . 109.5 no
H5011 . C501 . H5013 . 109.5 no
H5012 . C501 . H5013 . 109.5 no
C500 . C502 . H5021 . 109.5 no
C500 . C502 . H5022 . 109.5 no
C500 . C502 . H5023 . 109.4 no
H5021 . C502 . H5022 . 109.5 no
H5021 . C502 . H5023 . 109.5 no
H5022 . C502 . H5023 . 109.5 no

loop_
_geom_bond_atom_site_label_1
_geom_bond_site_symmetry_1
_geom_bond_atom_site_label_2
_geom_bond_site_symmetry_2
_geom_bond_distance
_geom_bond_publ_flag
I1 . Co1 . 2.5497(4) yes
Zr1 . Co1 . 2.6309(5) yes
Zr1 . Cl1 . 2.4508(10) yes
Zr1 . P2 . 2.8389(8) yes
Zr1 . P10 5_565 2.841(7) yes
Zr1 . P11 . 2.850(6) yes
Zr1 . N2 . 2.109(3) yes
Zr1 . N10 . 2.096(8) yes
Zr1 . N11 . 2.120(7) yes
Co1 . P2 . 2.3418(8) yes
Co1 . P10 . 2.334(10) yes
Co1 . P11 . 2.369(10) yes
P2 . N2 . 1.677(3) yes
P2 . C400 . 1.872(3) yes
P10 . N10 5_565 1.673(11) yes
P10 . C200 . 1.924(10) yes
P10 . C103 . 1.874(12) yes
P10 . C200 . 1.924(10) yes
P11 . N11 . 1.666(12) yes
P11 . C100 . 1.847(12) yes
P11 . C200 . 1.803(10) yes
N2 . C500 . 1.491(4) yes
N10 . C303 5_565 1.514(13) yes
N11 . C300 5_565 1.473(13) yes
C100 . C101 . 1.530(7) yes
C100 . C102 . 1.612(8) yes
C100 . H1001 . 0.950 no
C101 . H1011 . 0.950 no
C101 . H1012 . 0.950 no
C101 . H1013 . 0.950 no
C102 . H1021 . 0.950 no
C102 . H1022 . 0.950 no
C102 . H1023 . 0.950 no
C102 . H1024 . 0.950 no
C102 . H1025 . 0.950 no
C102 . H1026 . 0.950 no
C102 . C103 . 1.446(9) yes
C103 . C104 . 1.543(7) yes
C103 . H1031 . 0.950 no
C104 . H1041 . 0.950 no
C104 . H1042 . 0.950 no
C104 . H1043 . 0.950 no
C200 . C201 . 1.621(6) yes
C200 . C202 . 1.612(6) yes
C200 . H2001 . 0.950 no
C200 . H2002 . 0.950 no
C200 . C203 . 1.529(5) yes
C200 . C204 . 1.417(5) yes
C201 . H2011 . 0.950 no
C201 . H2012 . 0.950 no
C201 . H2013 . 0.950 no
C202 . H2021 . 0.950 no
C202 . H2022 . 0.950 no
C202 . H2023 . 0.950 no
C203 . H2031 . 0.950 no
C203 . H2032 . 0.950 no
C203 . H2033 . 0.950 no
C204 . H2041 . 0.950 no
C204 . H2042 . 0.950 no
C204 . H2043 . 0.950 no
C300 . C301 . 1.669(8) yes
C300 . C302 . 1.524(9) yes
C300 . H3001 . 0.950 no
C301 . H3011 . 0.950 no
C301 . H3012 . 0.950 no
C301 . H3013 . 0.950 no
C301 . C303 5_565 1.423(8) yes
C302 . H3021 . 0.950 no
C302 . H3022 . 0.950 no
C302 . H3023 . 0.950 no
C303 . C304 . 1.533(9) yes
C303 . H3031 . 0.950 no
C304 . H3041 . 0.950 no
C304 . H3042 . 0.950 no
C304 . H3043 . 0.950 no
C400 . C403 . 1.588(7) yes
C400 . C404 . 1.588(6) yes
C400 . H4001 . 0.950 no
C400 . H4002 . 0.950 no
C400 . C401 . 1.377(9) yes
C400 . C402 . 1.575(6) yes
C401 . H4011 . 0.950 no
C401 . H4012 . 0.950 no
C401 . H4013 . 0.950 no
C402 . H4021 . 0.950 no
C402 . H4022 . 0.950 no
C402 . H4023 . 0.950 no
C403 . H4031 . 0.950 no
C403 . H4032 . 0.950 no
C403 . H4033 . 0.950 no
C404 . H4041 . 0.950 no
C404 . H4042 . 0.950 no
C404 . H4043 . 0.950 no
C500 . C501 . 1.486(8) yes
C500 . C502 . 1.507(7) yes
C500 . H5001 . 0.950 no
C501 . H5011 . 0.950 no
C501 . H5012 . 0.950 no
C501 . H5013 . 0.950 no
C502 . H5021 . 0.950 no
C502 . H5022 . 0.950 no
C502 . H5023 . 0.950 no
